data_4308091
loop_
_publ_author_name
'Jian Hao'
'Laurent Ruhlmann'
'Yulin Zhu'
'Qiang Li'
'Yongge Wei'

_publ_section_title
;
Naphthylimido-Substituted Hexamolybdate: Preparation, Crystal Structures,
Solvent Effects, and Optical Properties of Three Polymorphs
;
_journal_name_full 'Inorganic Chemistry'
_journal_page_first 4960
_journal_page_last 4967
_journal_paper_doi 10.1021/ic070064b
_journal_volume 46
_journal_year 2007
_chemical_formula_sum 'C43 H81 Mo6 N3 O18'
_chemical_formula_weight 1503.75
_chemical_name_systematic
; 
 ? 
;
_space_group_IT_number 14
_symmetry_cell_setting monoclinic
_symmetry_space_group_name_Hall '-P 2yn'
_symmetry_space_group_name_H-M 'P 1 21/n 1'
_atom_sites_solution_hydrogens geom
_atom_sites_solution_primary direct
_atom_sites_solution_secondary difmap
_audit_creation_method SHELXL-97
_cell_angle_alpha 90.00
_cell_angle_beta 95.27(3)
_cell_angle_gamma 90.00
_cell_formula_units_Z 4
_cell_length_a 12.957(3)
_cell_length_b 20.993(4)
_cell_length_c 20.870(4)
_cell_measurement_reflns_used 38978
_cell_measurement_temperature 288(2)
_cell_measurement_theta_max 27.49
_cell_measurement_theta_min 3.07
_cell_volume 5653(2)
_computing_cell_refinement 'Rigaku RAPID AUTO Ver2.30'
_computing_data_collection 'Rigaku RAPID AUTO Ver2.30'
_computing_data_reduction 'Rigaku RAPID AUTO Ver2.30'
_computing_molecular_graphics 'Bruker SHELXTL'
_computing_publication_material 'Bruker SHELXTL'
_computing_structure_refinement 'SHELXL-97 (Sheldrick, 1997)'
_computing_structure_solution 'SHELXS-97 (Sheldrick, 1990)'
_diffrn_ambient_temperature 288(2)
_diffrn_detector_area_resol_mean '100x100 micron'
_diffrn_measured_fraction_theta_full 0.998
_diffrn_measured_fraction_theta_max 0.998
_diffrn_measurement_device_type 'Rigaku RAXIS-RAPID'
_diffrn_measurement_method Oscillation
_diffrn_radiation_monochromator graphite
_diffrn_radiation_source 'fine-focus sealed tube'
_diffrn_radiation_type MoK\a
_diffrn_radiation_wavelength 0.71073
_diffrn_reflns_av_R_equivalents 0.0290
_diffrn_reflns_av_sigmaI/netI 0.0243
_diffrn_reflns_limit_h_max 15
_diffrn_reflns_limit_h_min -15
_diffrn_reflns_limit_k_max 25
_diffrn_reflns_limit_k_min -25
_diffrn_reflns_limit_l_max 25
_diffrn_reflns_limit_l_min -23
_diffrn_reflns_number 46416
_diffrn_reflns_theta_full 26.00
_diffrn_reflns_theta_max 26.00
_diffrn_reflns_theta_min 3.07
_exptl_absorpt_coefficient_mu 1.358
_exptl_absorpt_correction_T_max 0.8762
_exptl_absorpt_correction_T_min 0.6862
_exptl_absorpt_correction_type multi-scan
_exptl_crystal_colour red
_exptl_crystal_density_diffrn 1.767
_exptl_crystal_density_method 'not measured'
_exptl_crystal_description block
_exptl_crystal_F_000 3024
_exptl_crystal_size_max 0.30
_exptl_crystal_size_mid 0.10
_exptl_crystal_size_min 0.10
_refine_diff_density_max 0.537
_refine_diff_density_min -0.531
_refine_diff_density_rms 0.064
_refine_ls_extinction_method none
_refine_ls_goodness_of_fit_ref 1.037
_refine_ls_hydrogen_treatment constr
_refine_ls_matrix_type full
_refine_ls_number_parameters 650
_refine_ls_number_reflns 11077
_refine_ls_number_restraints 0
_refine_ls_restrained_S_all 1.037
_refine_ls_R_factor_all 0.0463
_refine_ls_R_factor_gt 0.0309
_refine_ls_shift/su_max 0.001
_refine_ls_shift/su_mean 0.000
_refine_ls_structure_factor_coef Fsqd
_refine_ls_weighting_details 'calc w=1/[\s^2^(Fo^2^)+(0.0339P)^2^+3.4889P] where P=(Fo^2^+2Fc^2^)/3'
_refine_ls_weighting_scheme calc
_refine_ls_wR_factor_gt 0.0720
_refine_ls_wR_factor_ref 0.0781
_reflns_number_gt 8364
_reflns_number_total 11077
_reflns_threshold_expression >2sigma(I)
_cod_data_source_file ic070064b-file003.cif
_cod_data_source_block test
_cod_database_code 4308091

loop_
_symmetry_equiv_pos_as_xyz
'x, y, z'
'-x+1/2, y+1/2, -z+1/2'
'-x, -y, -z'
'x-1/2, -y-1/2, z-1/2'

loop_
_atom_site_label
_atom_site_type_symbol
_atom_site_fract_x
_atom_site_fract_y
_atom_site_fract_z
_atom_site_U_iso_or_equiv
_atom_site_adp_type
_atom_site_occupancy
_atom_site_symmetry_multiplicity
_atom_site_calc_flag
_atom_site_refinement_flags
_atom_site_disorder_assembly
_atom_site_disorder_group
Mo1 Mo 0.46883(2) 0.331238(13) 0.104321(14) 0.04295(8) Uani 1 1 d . . .
Mo2 Mo 0.57279(2) 0.245545(15) 0.222455(14) 0.05080(9) Uani 1 1 d . . .
Mo3 Mo 0.71888(2) 0.318529(14) 0.123432(15) 0.04844(8) Uani 1 1 d . . .
Mo4 Mo 0.43933(2) 0.177723(14) 0.099109(15) 0.04748(8) Uani 1 1 d . . .
Mo5 Mo 0.58569(2) 0.250565(14) -0.000246(14) 0.04812(8) Uani 1 1 d . . .
Mo6 Mo 0.69370(2) 0.162696(14) 0.118072(16) 0.04859(8) Uani 1 1 d . . .
O1 O 0.57764(14) 0.24929(9) 0.11112(9) 0.0368(4) Uani 1 1 d . . .
O2 O 0.5712(2) 0.24553(14) 0.30265(12) 0.0786(9) Uani 1 1 d . . .
O3 O 0.82327(19) 0.36661(13) 0.13281(15) 0.0739(8) Uani 1 1 d . . .
O4 O 0.33851(18) 0.12667(13) 0.09138(14) 0.0728(8) Uani 1 1 d . . .
O5 O 0.5876(2) 0.24875(14) -0.08088(12) 0.0725(8) Uani 1 1 d . . .
O6 O 0.77547(19) 0.10033(12) 0.12305(14) 0.0669(7) Uani 1 1 d . . .
O7 O 0.37323(16) 0.26038(11) 0.09713(11) 0.0485(5) Uani 1 1 d . . .
O8 O 0.48653(17) 0.31658(11) 0.19628(11) 0.0523(6) Uani 1 1 d . . .
O9 O 0.49405(17) 0.31762(11) 0.01473(10) 0.0503(6) Uani 1 1 d . . .
O10 O 0.60620(17) 0.37389(10) 0.11422(11) 0.0535(6) Uani 1 1 d . . .
O11 O 0.66562(18) 0.17748(12) 0.20564(11) 0.0571(6) Uani 1 1 d . . .
O12 O 0.46086(18) 0.19094(12) 0.19213(11) 0.0548(6) Uani 1 1 d . . .
O13 O 0.69050(17) 0.30152(12) 0.21011(11) 0.0570(6) Uani 1 1 d . . .
O14 O 0.78327(16) 0.23372(11) 0.12575(12) 0.0539(6) Uani 1 1 d . . .
O15 O 0.69920(17) 0.30360(11) 0.03061(11) 0.0521(6) Uani 1 1 d . . .
O16 O 0.55744(17) 0.12293(10) 0.10849(11) 0.0531(6) Uani 1 1 d . . .
O17 O 0.47051(17) 0.19240(11) 0.01287(11) 0.0525(6) Uani 1 1 d . . .
O18 O 0.67237(17) 0.17944(11) 0.02796(11) 0.0516(6) Uani 1 1 d . . .
N1 N 0.3909(2) 0.39888(13) 0.09927(13) 0.0501(7) Uani 1 1 d . . .
N2 N 0.0993(2) 0.24426(17) 0.18135(18) 0.0727(10) Uani 1 1 d . . .
N3 N 0.8566(3) 0.42310(15) 0.33733(15) 0.0671(9) Uani 1 1 d . B .
C1 C 0.3423(3) 0.45804(16) 0.09525(18) 0.0539(9) Uani 1 1 d . . .
C2 C 0.3344(3) 0.49064(19) 0.0376(2) 0.0717(11) Uani 1 1 d . . .
C3 C 0.2856(5) 0.5506(2) 0.0360(3) 0.1016(17) Uani 1 1 d . . .
H3 H 0.2806 0.5737 -0.0022 0.122 Uiso 1 1 calc R . .
C4 C 0.2458(4) 0.5761(2) 0.0880(3) 0.1024(17) Uani 1 1 d . . .
H4 H 0.2136 0.6157 0.0845 0.123 Uiso 1 1 calc R . .
C5 C 0.2116(4) 0.5680(2) 0.2028(3) 0.0935(16) Uani 1 1 d . . .
H5 H 0.1782 0.6073 0.2005 0.112 Uiso 1 1 calc R . .
C6 C 0.2192(4) 0.5365(3) 0.2590(3) 0.0987(17) Uani 1 1 d . . .
H6 H 0.1924 0.5539 0.2950 0.118 Uiso 1 1 calc R . .
C7 C 0.2678(3) 0.4774(2) 0.2627(2) 0.0837(13) Uani 1 1 d . . .
H7 H 0.2730 0.4552 0.3014 0.100 Uiso 1 1 calc R . .
C8 C 0.3082(3) 0.4513(2) 0.2103(2) 0.0653(10) Uani 1 1 d . . .
H8 H 0.3404 0.4117 0.2139 0.078 Uiso 1 1 calc R . .
C9 C 0.3016(3) 0.48340(16) 0.15143(19) 0.0547(9) Uani 1 1 d . . .
C10 C 0.2521(3) 0.54389(19) 0.1472(2) 0.0732(12) Uani 1 1 d . . .
C11 C 0.3729(4) 0.4633(2) -0.0223(2) 0.0983(16) Uani 1 1 d . . .
H11A H 0.3597 0.4929 -0.0571 0.147 Uiso 1 1 calc R . .
H11B H 0.3374 0.4240 -0.0330 0.147 Uiso 1 1 calc R . .
H11C H 0.4460 0.4554 -0.0151 0.147 Uiso 1 1 calc R . .
C12 C 0.2016(3) 0.2537(2) 0.2222(2) 0.0759(12) Uani 1 1 d . . .
H12A H 0.2261 0.2124 0.2379 0.091 Uiso 1 1 calc R . .
H12B H 0.2519 0.2700 0.1947 0.091 Uiso 1 1 calc R . .
C13 C 0.1990(4) 0.2980(3) 0.2791(2) 0.0956(16) Uani 1 1 d . . .
H13A H 0.1477 0.2828 0.3066 0.115 Uiso 1 1 calc R . .
H13B H 0.1781 0.3401 0.2639 0.115 Uiso 1 1 calc R . .
C14 C 0.3038(5) 0.3024(4) 0.3182(3) 0.135(3) Uani 1 1 d . . .
H14A H 0.3559 0.3027 0.2877 0.163 Uiso 1 1 calc R . .
H14B H 0.3066 0.3438 0.3389 0.163 Uiso 1 1 calc R . .
C15 C 0.3339(5) 0.2612(5) 0.3622(4) 0.212(6) Uani 1 1 d . . .
H15A H 0.4020 0.2722 0.3809 0.319 Uiso 1 1 calc R . .
H15B H 0.3355 0.2195 0.3433 0.319 Uiso 1 1 calc R . .
H15C H 0.2866 0.2612 0.3950 0.319 Uiso 1 1 calc R . .
C16 C 0.1192(3) 0.1954(2) 0.1303(2) 0.0790(13) Uani 1 1 d . . .
H16A H 0.1745 0.2111 0.1062 0.095 Uiso 1 1 calc R . .
H16B H 0.1436 0.1564 0.1517 0.095 Uiso 1 1 calc R . .
C17 C 0.0276(4) 0.1795(3) 0.0836(3) 0.124(2) Uani 1 1 d . . .
H17A H 0.0038 0.2176 0.0604 0.149 Uiso 1 1 calc R . .
H17B H -0.0287 0.1638 0.1069 0.149 Uiso 1 1 calc R . .
C18 C 0.0573(6) 0.1292(5) 0.0363(4) 0.175(4) Uani 1 1 d . . .
H18A H 0.0813 0.1509 -0.0006 0.210 Uiso 1 1 calc R . .
H18B H 0.1154 0.1053 0.0566 0.210 Uiso 1 1 calc R . .
C19 C -0.0020(14) 0.0955(8) 0.0187(9) 0.498(18) Uani 1 1 d . . .
H19A H 0.0245 0.0685 -0.0131 0.746 Uiso 1 1 calc R . .
H19B H -0.0615 0.1182 -0.0002 0.746 Uiso 1 1 calc R . .
H19C H -0.0214 0.0700 0.0539 0.746 Uiso 1 1 calc R . .
C20 C 0.0592(4) 0.3061(2) 0.1504(3) 0.0902(15) Uani 1 1 d . . .
H20A H -0.0074 0.2977 0.1268 0.108 Uiso 1 1 calc R . .
H20B H 0.0477 0.3361 0.1843 0.108 Uiso 1 1 calc R . .
C21 C 0.1276(4) 0.3373(3) 0.1055(3) 0.0994(16) Uani 1 1 d . . .
H21A H 0.1461 0.3063 0.0741 0.119 Uiso 1 1 calc R . .
H21B H 0.1910 0.3512 0.1299 0.119 Uiso 1 1 calc R . .
C22 C 0.0760(5) 0.3951(3) 0.0699(4) 0.148(3) Uani 1 1 d . . .
H22A H 0.0430 0.4209 0.1007 0.177 Uiso 1 1 calc R . .
H22B H 0.1297 0.4208 0.0532 0.177 Uiso 1 1 calc R . .
C23 C 0.0009(6) 0.3795(5) 0.0182(4) 0.210(5) Uani 1 1 d . . .
H23A H -0.0296 0.4179 0.0001 0.316 Uiso 1 1 calc R . .
H23B H -0.0520 0.3533 0.0339 0.316 Uiso 1 1 calc R . .
H23C H 0.0338 0.3567 -0.0143 0.316 Uiso 1 1 calc R . .
C24 C 0.0153(3) 0.2208(3) 0.2221(2) 0.0882(15) Uani 1 1 d . . .
H24A H 0.0013 0.2542 0.2522 0.106 Uiso 1 1 calc R . .
H24B H -0.0477 0.2142 0.1939 0.106 Uiso 1 1 calc R . .
C25 C 0.0380(4) 0.1609(3) 0.2593(3) 0.1002(17) Uani 1 1 d . . .
H25A H 0.0924 0.1685 0.2936 0.120 Uiso 1 1 calc R . .
H25B H 0.0616 0.1282 0.2313 0.120 Uiso 1 1 calc R . .
C26 C -0.0610(6) 0.1388(4) 0.2878(4) 0.151(3) Uani 1 1 d . . .
H26A H -0.0904 0.1748 0.3089 0.181 Uiso 1 1 calc R . .
H26B H -0.1109 0.1257 0.2528 0.181 Uiso 1 1 calc R . .
C27 C -0.0479(7) 0.0908(5) 0.3302(4) 0.198(4) Uani 1 1 d . . .
H27A H -0.1131 0.0805 0.3461 0.298 Uiso 1 1 calc R . .
H27B H 0.0007 0.1033 0.3655 0.298 Uiso 1 1 calc R . .
H27C H -0.0218 0.0541 0.3094 0.298 Uiso 1 1 calc R . .
C28 C 0.9278(3) 0.44887(19) 0.39339(17) 0.0618(10) Uani 1 1 d . . .
H28A H 0.9189 0.4947 0.3948 0.074 Uiso 1 1 calc R . .
H28B H 0.9050 0.4317 0.4329 0.074 Uiso 1 1 calc R . .
C29 C 1.0426(3) 0.43492(19) 0.39283(18) 0.0609(9) Uani 1 1 d . . .
H29A H 1.0538 0.3892 0.3929 0.073 Uiso 1 1 calc R . .
H29B H 1.0677 0.4524 0.3541 0.073 Uiso 1 1 calc R . .
C30 C 1.1014(3) 0.46431(19) 0.45153(17) 0.0605(9) Uani 1 1 d . . .
H30A H 1.0834 0.5091 0.4534 0.073 Uiso 1 1 calc R . .
H30B H 1.0794 0.4440 0.4897 0.073 Uiso 1 1 calc R . .
C31 C 1.2176(3) 0.4585(2) 0.4524(2) 0.0811(13) Uani 1 1 d . . .
H31A H 1.2499 0.4783 0.4906 0.122 Uiso 1 1 calc R . .
H31B H 1.2404 0.4791 0.4152 0.122 Uiso 1 1 calc R . .
H31C H 1.2365 0.4142 0.4521 0.122 Uiso 1 1 calc R . .
C32 C 0.8505(3) 0.35003(19) 0.3410(2) 0.0735(12) Uani 1 1 d . . .
H32A H 0.8200 0.3345 0.2998 0.088 Uiso 1 1 calc R . .
H32B H 0.9207 0.3336 0.3471 0.088 Uiso 1 1 calc R . .
C33 C 0.7906(4) 0.3223(2) 0.3925(2) 0.0789(13) Uani 1 1 d . . .
H33A H 0.7187 0.3354 0.3851 0.095 Uiso 1 1 calc R . .
H33B H 0.8179 0.3390 0.4340 0.095 Uiso 1 1 calc R . .
C34 C 0.7963(4) 0.2489(2) 0.3940(3) 0.0939(18) Uani 1 1 d . . .
H34A H 0.7736 0.2325 0.3516 0.113 Uiso 1 1 calc R . .
H34B H 0.8678 0.2360 0.4042 0.113 Uiso 1 1 calc R . .
C35 C 0.7309(5) 0.2201(3) 0.4422(3) 0.117(2) Uani 1 1 d . . .
H35A H 0.7373 0.1746 0.4413 0.176 Uiso 1 1 calc R . .
H35B H 0.6597 0.2318 0.4317 0.176 Uiso 1 1 calc R . .
H35C H 0.7538 0.2355 0.4844 0.176 Uiso 1 1 calc R . .
C36 C 0.7501(3) 0.4517(2) 0.3447(2) 0.0796(13) Uani 1 1 d . . .
H36A H 0.7273 0.4375 0.3854 0.096 Uiso 1 1 calc R A 1
H36B H 0.7566 0.4977 0.3466 0.096 Uiso 1 1 calc R A 1
C37A C 0.6670(4) 0.4345(3) 0.2910(3) 0.107(3) Uani 0.486(13) 1 d P B 1
H37A H 0.6796 0.3923 0.2745 0.128 Uiso 0.486(13) 1 calc PR B 1
H37B H 0.6674 0.4648 0.2560 0.128 Uiso 0.486(13) 1 calc PR B 1
C38A C 0.5547(13) 0.4366(15) 0.3224(12) 0.154(18) Uani 0.486(13) 1 d P B 1
H38A H 0.5020 0.4240 0.2888 0.185 Uiso 0.486(13) 1 calc PR B 1
H38B H 0.5567 0.4038 0.3553 0.185 Uiso 0.486(13) 1 calc PR B 1
C39A C 0.5224(9) 0.4891(8) 0.3482(8) 0.116(5) Uani 0.486(13) 1 d P B 1
H39A H 0.4562 0.4816 0.3641 0.173 Uiso 0.486(13) 1 calc PR B 1
H39B H 0.5157 0.5221 0.3162 0.173 Uiso 0.486(13) 1 calc PR B 1
H39C H 0.5714 0.5020 0.3830 0.173 Uiso 0.486(13) 1 calc PR B 1
C37B C 0.6670(4) 0.4345(3) 0.2910(3) 0.107(3) Uani 0.51 1 d P B 2
H37C H 0.6924 0.4452 0.2501 0.128 Uiso 0.514(13) 1 calc PR B 2
H37D H 0.6561 0.3888 0.2916 0.128 Uiso 0.514(13) 1 calc PR B 2
C38B C 0.5692(17) 0.4657(10) 0.2953(12) 0.124(9) Uani 0.514(13) 1 d P B 2
H38C H 0.5255 0.4626 0.2551 0.148 Uiso 0.514(13) 1 calc PR B 2
H38D H 0.5786 0.5103 0.3067 0.148 Uiso 0.514(13) 1 calc PR B 2
C39B C 0.5223(12) 0.4269(9) 0.3508(12) 0.136(8) Uani 0.514(13) 1 d P B 2
H39D H 0.4570 0.4452 0.3592 0.204 Uiso 0.514(13) 1 calc PR B 2
H39E H 0.5692 0.4286 0.3891 0.204 Uiso 0.514(13) 1 calc PR B 2
H39F H 0.5121 0.3834 0.3376 0.204 Uiso 0.514(13) 1 calc PR B 2
C40 C 0.8937(4) 0.4409(2) 0.2737(2) 0.0868(15) Uani 1 1 d . . .
H40A H 0.8471 0.4220 0.2399 0.104 Uiso 1 1 calc R B .
H40B H 0.9615 0.4220 0.2712 0.104 Uiso 1 1 calc R . .
C41 C 0.9018(5) 0.5113(3) 0.2601(2) 0.1051(18) Uani 1 1 d . B .
H41A H 0.9543 0.5303 0.2903 0.126 Uiso 1 1 calc R . .
H41B H 0.8361 0.5318 0.2656 0.126 Uiso 1 1 calc R . .
C42 C 0.9299(6) 0.5217(4) 0.1920(3) 0.142(3) Uani 1 1 d . . .
H42A H 1.0038 0.5144 0.1919 0.171 Uiso 1 1 calc R B .
H42B H 0.8951 0.4891 0.1651 0.171 Uiso 1 1 calc R . .
C43 C 0.9096(9) 0.5758(5) 0.1647(4) 0.272(8) Uani 1 1 d . B .
H43A H 0.9315 0.5752 0.1220 0.409 Uiso 1 1 calc R . .
H43B H 0.9458 0.6089 0.1893 0.409 Uiso 1 1 calc R . .
H43C H 0.8364 0.5836 0.1625 0.409 Uiso 1 1 calc R . .

loop_
_atom_site_aniso_label
_atom_site_aniso_U_11
_atom_site_aniso_U_22
_atom_site_aniso_U_33
_atom_site_aniso_U_23
_atom_site_aniso_U_13
_atom_site_aniso_U_12
Mo1 0.04055(15) 0.04422(16) 0.04383(17) 0.00139(12) 0.00252(11) 0.01111(12)
Mo2 0.05268(17) 0.0640(2) 0.03442(16) 0.00281(13) -0.00292(12) 0.00768(14)
Mo3 0.03748(15) 0.04536(16) 0.0615(2) -0.00538(14) -0.00071(13) -0.00314(12)
Mo4 0.03636(14) 0.04747(17) 0.0581(2) -0.00384(13) 0.00155(13) -0.00359(12)
Mo5 0.04825(16) 0.06097(19) 0.03529(16) -0.00273(13) 0.00454(12) 0.00746(13)
Mo6 0.04015(15) 0.04224(16) 0.0626(2) 0.00196(14) 0.00050(13) 0.00944(12)
O1 0.0334(10) 0.0394(11) 0.0366(11) 0.0005(8) -0.0013(8) 0.0043(8)
O2 0.086(2) 0.110(2) 0.0377(14) 0.0052(14) -0.0037(13) 0.0192(17)
O3 0.0481(14) 0.0632(16) 0.110(2) -0.0170(16) 0.0041(14) -0.0160(13)
O4 0.0471(14) 0.0666(17) 0.105(2) -0.0105(15) 0.0077(14) -0.0149(13)
O5 0.0759(18) 0.105(2) 0.0373(14) -0.0028(13) 0.0123(13) 0.0175(15)
O6 0.0544(14) 0.0520(15) 0.095(2) 0.0068(14) 0.0079(13) 0.0190(12)
O7 0.0344(11) 0.0587(14) 0.0521(14) -0.0012(11) 0.0014(10) 0.0058(10)
O8 0.0554(13) 0.0607(14) 0.0408(13) -0.0050(11) 0.0040(10) 0.0136(11)
O9 0.0506(13) 0.0596(14) 0.0405(13) 0.0094(11) 0.0029(10) 0.0143(11)
O10 0.0481(13) 0.0422(12) 0.0705(17) -0.0047(11) 0.0071(11) 0.0028(10)
O11 0.0554(14) 0.0621(15) 0.0518(15) 0.0103(12) -0.0065(11) 0.0152(12)
O12 0.0519(13) 0.0622(15) 0.0512(14) 0.0105(11) 0.0099(11) 0.0032(11)
O13 0.0515(13) 0.0654(15) 0.0506(14) -0.0141(12) -0.0136(11) 0.0036(12)
O14 0.0361(11) 0.0518(13) 0.0725(17) -0.0024(12) -0.0024(11) 0.0048(10)
O15 0.0463(12) 0.0518(13) 0.0599(15) 0.0048(11) 0.0137(11) 0.0018(11)
O16 0.0488(13) 0.0399(12) 0.0704(17) 0.0003(11) 0.0044(11) 0.0012(10)
O17 0.0470(12) 0.0627(15) 0.0460(14) -0.0142(11) -0.0064(10) 0.0013(11)
O18 0.0503(13) 0.0525(13) 0.0528(15) -0.0073(11) 0.0090(11) 0.0067(11)
N1 0.0470(15) 0.0503(16) 0.0531(17) 0.0028(13) 0.0058(13) 0.0116(13)
N2 0.0428(17) 0.089(3) 0.088(3) -0.021(2) 0.0147(16) 0.0058(16)
N3 0.075(2) 0.069(2) 0.0523(19) -0.0270(16) -0.0189(15) 0.0237(17)
C1 0.0521(19) 0.0419(18) 0.067(2) 0.0061(17) 0.0001(17) 0.0066(15)
C2 0.087(3) 0.054(2) 0.075(3) 0.013(2) 0.011(2) 0.010(2)
C3 0.145(5) 0.058(3) 0.100(4) 0.031(3) 0.004(4) 0.023(3)
C4 0.114(4) 0.054(3) 0.138(5) 0.006(3) 0.007(4) 0.033(3)
C5 0.084(3) 0.059(3) 0.139(5) -0.027(3) 0.021(3) 0.017(2)
C6 0.088(3) 0.096(4) 0.117(5) -0.036(3) 0.036(3) 0.002(3)
C7 0.082(3) 0.087(3) 0.085(3) -0.016(3) 0.024(3) 0.000(3)
C8 0.058(2) 0.066(2) 0.074(3) -0.006(2) 0.010(2) 0.0078(19)
C9 0.0449(18) 0.0454(19) 0.074(3) -0.0004(18) 0.0040(17) 0.0052(15)
C10 0.065(2) 0.049(2) 0.105(4) -0.005(2) 0.007(2) 0.0101(19)
C11 0.133(5) 0.089(4) 0.073(3) 0.022(3) 0.012(3) 0.012(3)
C12 0.049(2) 0.102(4) 0.078(3) -0.004(2) 0.012(2) 0.000(2)
C13 0.076(3) 0.137(5) 0.076(3) -0.011(3) 0.017(2) -0.029(3)
C14 0.093(4) 0.223(8) 0.087(4) 0.020(5) -0.005(3) -0.054(5)
C15 0.078(4) 0.334(14) 0.224(10) 0.170(10) 0.013(5) 0.008(6)
C16 0.060(2) 0.094(3) 0.086(3) -0.025(3) 0.022(2) 0.007(2)
C17 0.081(4) 0.161(6) 0.130(5) -0.071(5) 0.007(3) -0.012(4)
C18 0.137(6) 0.233(10) 0.157(7) -0.116(7) 0.020(5) -0.072(6)
C19 0.47(3) 0.40(2) 0.69(3) -0.39(2) 0.41(3) -0.28(2)
C20 0.064(3) 0.100(4) 0.105(4) -0.023(3) 0.001(3) 0.023(3)
C21 0.072(3) 0.100(4) 0.124(5) 0.003(3) -0.004(3) 0.006(3)
C22 0.101(5) 0.139(6) 0.194(8) -0.001(5) -0.040(5) 0.024(4)
C23 0.130(6) 0.341(14) 0.157(8) 0.077(8) -0.001(6) 0.062(8)
C24 0.048(2) 0.117(4) 0.103(4) -0.035(3) 0.026(2) 0.000(3)
C25 0.074(3) 0.131(5) 0.101(4) -0.009(3) 0.035(3) -0.014(3)
C26 0.143(6) 0.194(8) 0.127(6) 0.004(6) 0.069(5) -0.002(6)
C27 0.231(10) 0.241(11) 0.138(7) 0.029(7) 0.093(7) -0.023(8)
C28 0.072(2) 0.062(2) 0.049(2) -0.0213(18) -0.0085(18) 0.0075(19)
C29 0.066(2) 0.066(2) 0.050(2) -0.0090(18) 0.0022(18) 0.0025(19)
C30 0.066(2) 0.064(2) 0.050(2) -0.0013(18) -0.0001(18) -0.0063(19)
C31 0.068(3) 0.102(4) 0.073(3) 0.005(3) 0.004(2) -0.011(2)
C32 0.074(3) 0.067(3) 0.074(3) -0.036(2) -0.025(2) 0.024(2)
C33 0.080(3) 0.070(3) 0.080(3) -0.019(2) -0.028(2) 0.021(2)
C34 0.074(3) 0.081(3) 0.116(4) -0.032(3) -0.047(3) 0.023(2)
C35 0.127(5) 0.094(4) 0.122(5) 0.013(4) -0.037(4) -0.017(4)
C36 0.078(3) 0.071(3) 0.085(3) -0.032(2) -0.021(2) 0.031(2)
C37A 0.095(4) 0.108(4) 0.107(4) -0.044(3) -0.045(3) 0.040(3)
C38A 0.052(11) 0.26(4) 0.14(2) -0.12(3) -0.051(13) 0.078(18)
C39A 0.078(8) 0.141(14) 0.125(12) -0.017(10) -0.005(7) -0.005(8)
C37B 0.095(4) 0.108(4) 0.107(4) -0.044(3) -0.045(3) 0.040(3)
C38B 0.105(12) 0.124(12) 0.135(19) 0.024(11) -0.027(11) 0.000(9)
C39B 0.071(10) 0.091(12) 0.24(2) -0.008(13) 0.007(11) -0.005(8)
C40 0.111(4) 0.096(3) 0.049(3) -0.023(2) -0.016(2) 0.036(3)
C41 0.139(5) 0.110(4) 0.066(3) 0.002(3) 0.008(3) 0.037(4)
C42 0.174(7) 0.175(7) 0.078(4) 0.016(4) 0.013(4) 0.036(6)
C43 0.389(17) 0.296(14) 0.153(8) 0.113(9) 0.134(10) 0.194(13)

loop_
_atom_type_symbol
_atom_type_description
_atom_type_scat_dispersion_real
_atom_type_scat_dispersion_imag
_atom_type_scat_source
C C 0.0033 0.0016 'International Tables Vol C Tables 4.2.6.8 and 6.1.1.4'
H H 0.0000 0.0000 'International Tables Vol C Tables 4.2.6.8 and 6.1.1.4'
N N 0.0061 0.0033 'International Tables Vol C Tables 4.2.6.8 and 6.1.1.4'
O O 0.0106 0.0060 'International Tables Vol C Tables 4.2.6.8 and 6.1.1.4'
Mo Mo -1.6832 0.6857 'International Tables Vol C Tables 4.2.6.8 and 6.1.1.4'

loop_
_geom_angle_atom_site_label_1
_geom_angle_atom_site_label_2
_geom_angle_atom_site_label_3
_geom_angle
_geom_angle_site_symmetry_1
_geom_angle_site_symmetry_3
_geom_angle_publ_flag
N1 Mo1 O7 105.03(11) . . ?
N1 Mo1 O8 101.83(11) . . ?
O7 Mo1 O8 88.36(10) . . ?
N1 Mo1 O9 102.07(11) . . ?
O7 Mo1 O9 88.59(10) . . ?
O8 Mo1 O9 155.88(9) . . ?
N1 Mo1 O10 98.49(11) . . ?
O7 Mo1 O10 156.47(9) . . ?
O8 Mo1 O10 86.85(10) . . ?
O9 Mo1 O10 86.46(10) . . ?
N1 Mo1 O1 176.07(10) . . ?
O7 Mo1 O1 78.89(8) . . ?
O8 Mo1 O1 78.28(8) . . ?
O9 Mo1 O1 77.65(8) . . ?
O10 Mo1 O1 77.58(8) . . ?
O2 Mo2 O12 104.60(13) . . ?
O2 Mo2 O8 102.98(12) . . ?
O12 Mo2 O8 88.13(11) . . ?
O2 Mo2 O11 104.36(12) . . ?
O12 Mo2 O11 87.83(10) . . ?
O8 Mo2 O11 152.50(10) . . ?
O2 Mo2 O13 102.27(13) . . ?
O12 Mo2 O13 153.12(10) . . ?
O8 Mo2 O13 86.35(10) . . ?
O11 Mo2 O13 85.07(11) . . ?
O2 Mo2 O1 177.91(12) . . ?
O12 Mo2 O1 77.24(8) . . ?
O8 Mo2 O1 75.97(8) . . ?
O11 Mo2 O1 76.60(8) . . ?
O13 Mo2 O1 75.90(9) . . ?
O3 Mo3 O10 104.57(12) . . ?
O3 Mo3 O13 102.95(13) . . ?
O10 Mo3 O13 89.83(10) . . ?
O3 Mo3 O15 103.97(12) . . ?
O10 Mo3 O15 88.17(10) . . ?
O13 Mo3 O15 152.63(10) . . ?
O3 Mo3 O14 101.86(11) . . ?
O10 Mo3 O14 153.53(9) . . ?
O13 Mo3 O14 85.74(11) . . ?
O15 Mo3 O14 84.01(10) . . ?
O3 Mo3 O1 178.26(11) . . ?
O10 Mo3 O1 77.16(8) . . ?
O13 Mo3 O1 76.75(9) . . ?
O15 Mo3 O1 76.19(8) . . ?
O14 Mo3 O1 76.42(8) . . ?
O4 Mo4 O17 104.01(12) . . ?
O4 Mo4 O16 103.50(12) . . ?
O17 Mo4 O16 87.53(10) . . ?
O4 Mo4 O7 103.34(11) . . ?
O17 Mo4 O7 88.09(10) . . ?
O16 Mo4 O7 153.08(9) . . ?
O4 Mo4 O12 102.93(13) . . ?
O17 Mo4 O12 153.05(10) . . ?
O16 Mo4 O12 86.78(10) . . ?
O7 Mo4 O12 85.20(10) . . ?
O4 Mo4 O1 179.07(11) . . ?
O17 Mo4 O1 76.70(8) . . ?
O16 Mo4 O1 77.09(8) . . ?
O7 Mo4 O1 76.05(8) . . ?
O12 Mo4 O1 76.35(9) . . ?
O5 Mo5 O9 104.45(12) . . ?
O5 Mo5 O15 105.57(13) . . ?
O9 Mo5 O15 89.20(10) . . ?
O5 Mo5 O18 103.05(12) . . ?
O9 Mo5 O18 152.32(9) . . ?
O15 Mo5 O18 86.53(10) . . ?
O5 Mo5 O17 101.88(12) . . ?
O9 Mo5 O17 86.73(10) . . ?
O15 Mo5 O17 152.39(10) . . ?
O18 Mo5 O17 84.54(10) . . ?
O5 Mo5 O1 177.41(12) . . ?
O9 Mo5 O1 75.96(8) . . ?
O15 Mo5 O1 76.96(8) . . ?
O18 Mo5 O1 76.43(8) . . ?
O17 Mo5 O1 75.56(8) . . ?
O6 Mo6 O14 103.34(11) . . ?
O6 Mo6 O18 103.75(12) . . ?
O14 Mo6 O18 88.31(11) . . ?
O6 Mo6 O11 103.91(12) . . ?
O14 Mo6 O11 87.72(11) . . ?
O18 Mo6 O11 152.23(9) . . ?
O6 Mo6 O16 103.46(11) . . ?
O14 Mo6 O16 153.19(9) . . ?
O18 Mo6 O16 85.98(10) . . ?
O11 Mo6 O16 85.28(10) . . ?
O6 Mo6 O1 179.38(10) . . ?
O14 Mo6 O1 77.27(8) . . ?
O18 Mo6 O1 76.30(8) . . ?
O11 Mo6 O1 76.01(8) . . ?
O16 Mo6 O1 75.92(8) . . ?
Mo1 O1 Mo2 90.84(7) . . ?
Mo1 O1 Mo3 90.66(7) . . ?
Mo2 O1 Mo3 90.22(7) . . ?
Mo1 O1 Mo4 90.86(7) . . ?
Mo2 O1 Mo4 89.69(7) . . ?
Mo3 O1 Mo4 178.48(9) . . ?
Mo1 O1 Mo5 90.78(7) . . ?
Mo2 O1 Mo5 178.37(9) . . ?
Mo3 O1 Mo5 89.79(7) . . ?
Mo4 O1 Mo5 90.26(7) . . ?
Mo1 O1 Mo6 179.70(11) . . ?
Mo2 O1 Mo6 89.31(7) . . ?
Mo3 O1 Mo6 89.09(7) . . ?
Mo4 O1 Mo6 89.39(7) . . ?
Mo5 O1 Mo6 89.06(7) . . ?
Mo1 O7 Mo4 114.17(10) . . ?
Mo2 O8 Mo1 114.82(11) . . ?
Mo5 O9 Mo1 115.60(11) . . ?
Mo3 O10 Mo1 114.58(11) . . ?
Mo2 O11 Mo6 118.07(11) . . ?
Mo2 O12 Mo4 116.67(11) . . ?
Mo3 O13 Mo2 117.10(11) . . ?
Mo6 O14 Mo3 117.22(11) . . ?
Mo5 O15 Mo3 117.01(11) . . ?
Mo4 O16 Mo6 117.57(11) . . ?
Mo4 O17 Mo5 117.47(11) . . ?
Mo6 O18 Mo5 118.11(11) . . ?
C1 N1 Mo1 171.5(3) . . ?
C16 N2 C20 110.6(4) . . ?
C16 N2 C12 106.6(3) . . ?
C20 N2 C12 111.9(3) . . ?
C16 N2 C24 110.4(3) . . ?
C20 N2 C24 106.3(3) . . ?
C12 N2 C24 111.1(4) . . ?
C40 N3 C28 111.7(3) . . ?
C40 N3 C36 111.0(3) . . ?
C28 N3 C36 105.8(3) . . ?
C40 N3 C32 108.4(3) . . ?
C28 N3 C32 110.3(3) . . ?
C36 N3 C32 109.6(3) . . ?
C2 C1 N1 119.5(3) . . ?
C2 C1 C9 121.8(3) . . ?
N1 C1 C9 118.8(3) . . ?
C1 C2 C3 117.5(4) . . ?
C1 C2 C11 122.2(4) . . ?
C3 C2 C11 120.3(4) . . ?
C4 C3 C2 122.5(5) . . ?
C3 C4 C10 121.3(4) . . ?
C6 C5 C10 122.6(4) . . ?
C5 C6 C7 119.0(5) . . ?
C8 C7 C6 121.2(5) . . ?
C7 C8 C9 120.8(4) . . ?
C8 C9 C10 118.4(4) . . ?
C8 C9 C1 122.9(3) . . ?
C10 C9 C1 118.7(4) . . ?
C4 C10 C5 123.7(4) . . ?
C4 C10 C9 118.3(4) . . ?
C5 C10 C9 118.0(4) . . ?
C13 C12 N2 116.1(4) . . ?
C12 C13 C14 112.1(5) . . ?
C15 C14 C13 122.4(7) . . ?
C17 C16 N2 115.5(4) . . ?
C16 C17 C18 110.1(5) . . ?
C19 C18 C17 117.4(11) . . ?
C21 C20 N2 116.1(4) . . ?
C20 C21 C22 113.0(5) . . ?
C23 C22 C21 114.9(7) . . ?
C25 C24 N2 116.5(4) . . ?
C24 C25 C26 108.9(5) . . ?
C27 C26 C25 115.0(7) . . ?
C29 C28 N3 116.8(3) . . ?
C30 C29 C28 109.6(3) . . ?
C31 C30 C29 113.9(3) . . ?
C33 C32 N3 117.1(3) . . ?
C32 C33 C34 112.0(4) . . ?
C35 C34 C33 112.8(5) . . ?
C37A C36 N3 114.6(3) . . ?
C36 C37A C38A 106.9(7) . . ?
C39A C38A C37A 121(2) . . ?
N3 C40 C41 116.4(3) . . ?
C40 C41 C42 110.2(5) . . ?
C43 C42 C41 119.0(7) . . ?

loop_
_geom_bond_atom_site_label_1
_geom_bond_atom_site_label_2
_geom_bond_distance
_geom_bond_site_symmetry_2
_geom_bond_publ_flag
Mo1 N1 1.740(3) . ?
Mo1 O7 1.933(2) . ?
Mo1 O8 1.936(2) . ?
Mo1 O9 1.949(2) . ?
Mo1 O10 1.986(2) . ?
Mo1 O1 2.2205(18) . ?
Mo2 O2 1.676(3) . ?
Mo2 O12 1.910(2) . ?
Mo2 O8 1.913(2) . ?
Mo2 O11 1.921(2) . ?
Mo2 O13 1.961(2) . ?
Mo2 O1 2.332(2) . ?
Mo3 O3 1.685(2) . ?
Mo3 O10 1.862(2) . ?
Mo3 O13 1.912(3) . ?
Mo3 O15 1.956(2) . ?
Mo3 O14 1.965(2) . ?
Mo3 O1 2.3328(19) . ?
Mo4 O4 1.686(2) . ?
Mo4 O17 1.906(2) . ?
Mo4 O16 1.910(2) . ?
Mo4 O7 1.934(2) . ?
Mo4 O12 1.956(2) . ?
Mo4 O1 2.3344(19) . ?
Mo5 O5 1.686(2) . ?
Mo5 O9 1.886(2) . ?
Mo5 O15 1.909(2) . ?
Mo5 O18 1.928(2) . ?
Mo5 O17 1.967(2) . ?
Mo5 O1 2.336(2) . ?
Mo6 O6 1.681(2) . ?
Mo6 O14 1.887(2) . ?
Mo6 O18 1.908(2) . ?
Mo6 O11 1.921(2) . ?
Mo6 O16 1.947(2) . ?
Mo6 O1 2.3553(18) . ?
N1 C1 1.392(4) . ?
N2 C16 1.518(5) . ?
N2 C20 1.521(6) . ?
N2 C12 1.521(5) . ?
N2 C24 1.524(5) . ?
N3 C40 1.500(5) . ?
N3 C28 1.521(4) . ?
N3 C36 1.525(5) . ?
N3 C32 1.538(5) . ?
C1 C2 1.380(5) . ?
C1 C9 1.432(5) . ?
C2 C3 1.409(6) . ?
C2 C11 1.502(6) . ?
C3 C4 1.354(7) . ?
C4 C10 1.404(7) . ?
C5 C6 1.342(7) . ?
C5 C10 1.411(6) . ?
C6 C7 1.390(7) . ?
C7 C8 1.370(5) . ?
C8 C9 1.397(5) . ?
C9 C10 1.422(5) . ?
C12 C13 1.511(6) . ?
C13 C14 1.522(7) . ?
C14 C15 1.295(8) . ?
C16 C17 1.503(7) . ?
C17 C18 1.519(8) . ?
C18 C19 1.083(13) . ?
C20 C21 1.497(7) . ?
C21 C22 1.542(8) . ?
C22 C23 1.423(9) . ?
C24 C25 1.493(7) . ?
C25 C26 1.535(7) . ?
C26 C27 1.343(10) . ?
C28 C29 1.517(5) . ?
C29 C30 1.513(5) . ?
C30 C31 1.510(5) . ?
C32 C33 1.499(6) . ?
C33 C34 1.543(6) . ?
C34 C35 1.502(8) . ?
C36 C37A 1.524(6) . ?
C37A C38A 1.65(2) . ?
C38A C39A 1.31(3) . ?
C38B C39B 1.58(4) . ?
C40 C41 1.510(7) . ?
C41 C42 1.515(7) . ?
C42 C43 1.286(9) . ?
